data_4334645
loop_
_publ_author_name
'Shijun Wu'
'Shuao Wang'
'Matthew Polinski'
'Oliver Beermann'
'Philip Kegler'
'Thomas Malcherek'
'Astrid Holzheid'
'Wulf Depmeier'
'Dirk Bosbach'
'Thomas E. Albrecht-Schmitt'
'Evgeny V. Alekseev'

_publ_section_title
;
 High Structural Complexity of Potassium Uranyl Borates Derived from
 High-Temperature/High-Pressure Reactions
;
_journal_name_full 'Inorganic Chemistry'
_journal_page_first 5110
_journal_page_last 5118
_journal_paper_doi 10.1021/ic400016z
_journal_volume 52
_journal_year 2013
_chemical_formula_moiety K4(UO2)5(BO3)2O4(H2O)
_chemical_formula_sum 'B2 H2 K4 O21 U5'
_chemical_formula_weight 1706.17
_chemical_name_common 'Potassium uranyl borate'
_chemical_name_systematic
;
 ?
;
_space_group_IT_number 14
_symmetry_cell_setting orthorhombic
_symmetry_space_group_name_Hall '-P 2ybc'
_symmetry_space_group_name_H-M 'P 1 21/c 1'
_atom_sites_solution_hydrogens none
_atom_sites_solution_primary direct
_atom_sites_solution_secondary difmap
_audit_creation_method SHELXL-97
_cell_angle_alpha 90.00
_cell_angle_beta 90.207(10)
_cell_angle_gamma 90.00
_cell_formula_units_Z 2
_cell_length_a 6.801(6)
_cell_length_b 11.831(10)
_cell_length_c 13.330(12)
_cell_measurement_reflns_used 2275
_cell_measurement_temperature 296(2)
_cell_measurement_theta_max 28.52
_cell_measurement_theta_min 2.8
_cell_volume 1072.6(16)
_computing_cell_refinement 'smart saint'
_computing_data_collection smart
_computing_data_reduction sanit
_computing_molecular_graphics 'SHELXL-97 (Sheldrick, 1997)'
_computing_publication_material 'SHELXL-97 (Sheldrick, 1997)'
_computing_structure_refinement 'SHELXL-97 (Sheldrick, 1997)'
_computing_structure_solution 'SHELXL-97 (Sheldrick, 1997)'
_diffrn_ambient_temperature 296(2)
_diffrn_measured_fraction_theta_full 1.000
_diffrn_measured_fraction_theta_max 1.000
_diffrn_radiation_monochromator graphite
_diffrn_radiation_source 'fine-focus sealed tube'
_diffrn_radiation_type MoK\a
_diffrn_radiation_wavelength 0.71073
_diffrn_reflns_av_R_equivalents 0.0485
_diffrn_reflns_av_sigmaI/netI 0.0349
_diffrn_reflns_limit_h_max 8
_diffrn_reflns_limit_h_min -8
_diffrn_reflns_limit_k_max 14
_diffrn_reflns_limit_k_min -14
_diffrn_reflns_limit_l_max 16
_diffrn_reflns_limit_l_min -16
_diffrn_reflns_number 11601
_diffrn_reflns_theta_full 26.73
_diffrn_reflns_theta_max 26.73
_diffrn_reflns_theta_min 2.30
_exptl_absorpt_coefficient_mu 38.485
_exptl_absorpt_correction_T_max 0.429
_exptl_absorpt_correction_T_min 0.099
_exptl_absorpt_correction_type numerical
_exptl_crystal_colour Yellow
_exptl_crystal_density_diffrn 5.277
_exptl_crystal_density_meas ?
_exptl_crystal_description Tablet
_exptl_crystal_F_000 1444
_exptl_crystal_size_max 0.085
_exptl_crystal_size_mid 0.053
_exptl_crystal_size_min 0.022
_refine_diff_density_max 3.349
_refine_diff_density_min -2.497
_refine_diff_density_rms 0.405
_refine_ls_extinction_method none
_refine_ls_goodness_of_fit_ref 1.182
_refine_ls_hydrogen_treatment none
_refine_ls_matrix_type full
_refine_ls_number_parameters 151
_refine_ls_number_reflns 2275
_refine_ls_number_restraints 66
_refine_ls_restrained_S_all 1.166
_refine_ls_R_factor_all 0.0472
_refine_ls_R_factor_gt 0.0376
_refine_ls_shift/su_max 0.001
_refine_ls_shift/su_mean 0.000
_refine_ls_structure_factor_coef Fsqd
_refine_ls_weighting_details 'calc w=1/[\s^2^(Fo^2^)+(0.0367P)^2^+27.1994P] where P=(Fo^2^+2Fc^2^)/3'
_refine_ls_weighting_scheme calc
_refine_ls_wR_factor_gt 0.0884
_refine_ls_wR_factor_ref 0.0920
_reflns_number_gt 1961
_reflns_number_total 2275
_reflns_threshold_expression >2sigma(I)
_cod_data_source_file ic400016z_si_001_2.cif
_cod_data_source_block save
_cod_depositor_comments
;
The following automatic conversions were performed:

'_exptl_crystal_density_meas' value 'n/a' was changed to '?' - the
value is perceived as not measured.

Automatic conversion script
Id: cif_fix_values 3008 2015-01-20 13:52:24Z robertas 
;
_cod_original_cell_volume 1072.4(16)
_cod_original_formula_sum 'B2 K4 O21 U5 H2'
_cod_database_code 4334645

loop_
_symmetry_equiv_pos_as_xyz
'x, y, z'
'-x, y+1/2, -z+1/2'
'-x, -y, -z'
'x, -y-1/2, z-1/2'

loop_
_atom_site_label
_atom_site_type_symbol
_atom_site_fract_x
_atom_site_fract_y
_atom_site_fract_z
_atom_site_U_iso_or_equiv
_atom_site_adp_type
_atom_site_occupancy
_atom_site_symmetry_multiplicity
_atom_site_calc_flag
_atom_site_refinement_flags
U1 U -0.00386(8) 0.84671(4) 0.03699(4) 0.01098(14) Uani 1 1 d .
U2 U 0.0000 1.0000 -0.5000 0.01535(19) Uani 1 2 d S
U3 U 0.00315(8) 0.87710(4) -0.24640(3) 0.01238(14) Uani 1 1 d .
K1 K 0.4971(6) 1.1604(3) -0.5835(3) 0.0347(9) Uani 1 1 d .
K2 K 0.4960(7) 0.9920(5) -0.1272(5) 0.077(2) Uani 1 1 d .
B1 B -0.034(3) 0.6538(13) -0.1905(13) 0.025(4) Uani 1 1 d .
O1 O 0.0093(15) 0.9692(9) -0.0973(7) 0.019(2) Uani 1 1 d U
O2 O 0.0060(15) 1.1590(8) -0.5827(8) 0.020(2) Uani 1 1 d U
O3 O 0.2607(16) 0.8471(8) 0.0387(8) 0.022(2) Uani 1 1 d U
O4 O -0.2702(16) 0.8485(9) 0.0336(8) 0.025(2) Uani 1 1 d U
O5 O -0.0134(15) 0.7351(9) -0.1177(7) 0.023(2) Uani 1 1 d U
O6 O -0.0175(17) 0.6838(10) -0.2868(8) 0.028(2) Uani 1 1 d U
O7 O -0.2597(19) 0.8863(11) -0.2486(9) 0.039(3) Uani 1 1 d U
O8 O 0.2687(19) 0.8646(10) -0.2460(9) 0.036(3) Uani 1 1 d U
O9 O -0.053(2) 0.9570(11) -0.6655(9) 0.043(3) Uani 1 1 d U
O10 O 0.264(2) 0.9879(12) -0.5153(11) 0.052(4) Uani 1 1 d U
O11 O 0.514(5) 1.142(2) -0.306(2) 0.054(8) Uani 0.50 1 d PU

loop_
_atom_site_aniso_label
_atom_site_aniso_U_11
_atom_site_aniso_U_22
_atom_site_aniso_U_33
_atom_site_aniso_U_23
_atom_site_aniso_U_13
_atom_site_aniso_U_12
U1 0.0178(3) 0.0067(2) 0.0084(2) 0.00031(17) 0.00095(18) 0.00000(18)
U2 0.0240(4) 0.0124(4) 0.0097(3) 0.0045(3) 0.0015(3) 0.0008(3)
U3 0.0211(3) 0.0087(2) 0.0074(2) 0.00020(18) 0.00039(19) 0.00024(19)
K1 0.032(2) 0.034(2) 0.038(2) 0.0019(16) -0.0020(16) 0.0018(16)
K2 0.038(3) 0.083(4) 0.111(5) -0.062(4) 0.008(3) -0.007(3)
B1 0.047(12) 0.006(7) 0.023(9) -0.005(6) 0.004(8) 0.009(7)
O1 0.019(2) 0.019(2) 0.018(2) 0.0002(10) 0.0002(10) -0.0001(10)
O2 0.020(2) 0.019(2) 0.019(2) -0.0002(10) 0.0000(10) 0.0000(10)
O3 0.022(2) 0.022(2) 0.022(2) -0.0005(10) -0.0002(10) -0.0001(10)
O4 0.025(3) 0.025(3) 0.025(2) -0.0004(10) 0.0001(10) -0.0003(10)
O5 0.023(2) 0.023(2) 0.023(2) 0.0001(10) -0.0001(10) 0.0003(10)
O6 0.029(3) 0.028(3) 0.028(3) 0.0001(10) -0.0001(10) -0.0001(10)
O7 0.038(3) 0.039(3) 0.039(3) -0.0006(10) 0.0003(10) 0.0003(10)
O8 0.036(3) 0.037(3) 0.036(3) -0.0004(10) 0.0004(10) -0.0001(10)
O9 0.044(3) 0.043(3) 0.043(3) -0.0002(10) 0.0001(10) 0.0003(10)
O10 0.052(4) 0.052(4) 0.052(4) 0.0010(10) 0.0003(10) 0.0001(10)
O11 0.054(8) 0.054(8) 0.054(8) -0.0002(10) 0.0002(10) -0.0001(10)

loop_
_atom_type_symbol
_atom_type_description
_atom_type_scat_dispersion_real
_atom_type_scat_dispersion_imag
_atom_type_scat_source
B B 0.0013 0.0007 'International Tables Vol C Tables 4.2.6.8 and 6.1.1.4'
O O 0.0106 0.0060 'International Tables Vol C Tables 4.2.6.8 and 6.1.1.4'
K K 0.2009 0.2494 'International Tables Vol C Tables 4.2.6.8 and 6.1.1.4'
U U -9.6767 9.6646 'International Tables Vol C Tables 4.2.6.8 and 6.1.1.4'

loop_
_geom_angle_atom_site_label_1
_geom_angle_atom_site_label_2
_geom_angle_atom_site_label_3
_geom_angle
_geom_angle_site_symmetry_1
_geom_angle_site_symmetry_3
O3 U1 O4 178.9(5) . .
O3 U1 O2 90.4(4) . 2_544
O4 U1 O2 90.6(4) . 2_544
O3 U1 O1 88.1(4) . .
O4 U1 O1 90.8(4) . .
O2 U1 O1 144.3(3) 2_544 .
O3 U1 O1 90.6(4) . 3_575
O4 U1 O1 88.9(4) . 3_575
O2 U1 O1 144.4(4) 2_544 3_575
O1 U1 O1 71.3(4) . 3_575
O3 U1 O6 91.7(4) . 4_576
O4 U1 O6 89.1(4) . 4_576
O2 U1 O6 65.9(4) 2_544 4_576
O1 U1 O6 149.8(4) . 4_576
O1 U1 O6 78.4(4) 3_575 4_576
O3 U1 O5 92.1(4) . .
O4 U1 O5 87.8(4) . .
O2 U1 O5 72.7(4) 2_544 .
O1 U1 O5 71.7(4) . .
O1 U1 O5 142.8(3) 3_575 .
O6 U1 O5 138.5(4) 4_576 .
O3 U1 U1 89.2(3) . 3_575
O4 U1 U1 89.8(3) . 3_575
O2 U1 U1 179.5(3) 2_544 3_575
O1 U1 U1 35.8(2) . 3_575
O1 U1 U1 35.5(2) 3_575 3_575
O6 U1 U1 114.0(3) 4_576 3_575
O5 U1 U1 107.4(2) . 3_575
O3 U1 U3 89.8(3) . .
O4 U1 U3 89.4(3) . .
O2 U1 U3 110.8(3) 2_544 .
O1 U1 U3 33.6(2) . .
O1 U1 U3 104.9(2) 3_575 .
O6 U1 U3 176.4(3) 4_576 .
O5 U1 U3 38.1(2) . .
U1 U1 U3 69.344(19) 3_575 .
O3 U1 U3 89.0(3) . 4_576
O4 U1 U3 92.1(3) . 4_576
O2 U1 U3 32.2(3) 2_544 4_576
O1 U1 U3 175.4(2) . 4_576
O1 U1 U3 112.3(2) 3_575 4_576
O6 U1 U3 33.9(3) 4_576 4_576
O5 U1 U3 104.9(3) . 4_576
U1 U1 U3 147.70(3) 3_575 4_576
U3 U1 U3 142.89(3) . 4_576
O3 U1 K2 145.5(3) . 3_575
O4 U1 K2 34.2(3) . 3_575
O2 U1 K2 111.8(3) 2_544 3_575
O1 U1 K2 88.2(3) . 3_575
O1 U1 K2 55.9(3) 3_575 3_575
O6 U1 K2 75.1(3) 4_576 3_575
O5 U1 K2 119.1(3) . 3_575
U1 U1 K2 68.57(10) 3_575 3_575
U3 U1 K2 105.36(10) . 3_575
U3 U1 K2 96.19(11) 4_576 3_575
O3 U1 K1 145.7(3) . 2_544
O4 U1 K1 35.3(3) . 2_544
O2 U1 K1 55.3(3) 2_544 2_544
O1 U1 K1 119.6(3) . 2_544
O1 U1 K1 116.2(3) 3_575 2_544
O6 U1 K1 74.4(3) 4_576 2_544
O5 U1 K1 79.4(3) . 2_544
U1 U1 K1 125.15(7) 3_575 2_544
U3 U1 K1 102.51(6) . 2_544
U3 U1 K1 61.89(7) 4_576 2_544
K2 U1 K1 61.67(11) 3_575 2_544
O10 U2 O10 180.0(9) . 3_574
O10 U2 O2 90.5(5) . 3_574
O10 U2 O2 89.5(5) 3_574 3_574
O10 U2 O2 89.5(5) . .
O10 U2 O2 90.5(5) 3_574 .
O2 U2 O2 180.000(1) 3_574 .
O10 U2 O9 88.5(6) . 3_574
O10 U2 O9 91.5(6) 3_574 3_574
O2 U2 O9 73.0(4) 3_574 3_574
O2 U2 O9 107.0(4) . 3_574
O10 U2 O9 91.5(6) . .
O10 U2 O9 88.5(6) 3_574 .
O2 U2 O9 107.0(4) 3_574 .
O2 U2 O9 73.0(4) . .
O9 U2 O9 180.00(17) 3_574 .
O10 U2 U3 86.0(4) . 3_574
O10 U2 U3 94.0(4) 3_574 3_574
O2 U2 U3 143.6(3) 3_574 3_574
O2 U2 U3 36.4(3) . 3_574
O9 U2 U3 142.8(3) 3_574 3_574
O9 U2 U3 37.2(3) . 3_574
O10 U2 U3 94.0(4) . .
O10 U2 U3 86.0(4) 3_574 .
O2 U2 U3 36.4(3) 3_574 .
O2 U2 U3 143.6(3) . .
O9 U2 U3 37.2(3) 3_574 .
O9 U2 U3 142.8(3) . .
U3 U2 U3 180.0 3_574 .
O10 U2 K1 34.5(5) . .
O10 U2 K1 145.5(5) 3_574 .
O2 U2 K1 124.2(3) 3_574 .
O2 U2 K1 55.8(3) . .
O9 U2 K1 91.8(3) 3_574 .
O9 U2 K1 88.2(3) . .
U3 U2 K1 64.09(6) 3_574 .
U3 U2 K1 115.91(6) . .
O10 U2 K1 145.5(5) . 3_574
O10 U2 K1 34.5(5) 3_574 3_574
O2 U2 K1 55.8(3) 3_574 3_574
O2 U2 K1 124.2(3) . 3_574
O9 U2 K1 88.2(3) 3_574 3_574
O9 U2 K1 91.8(3) . 3_574
U3 U2 K1 115.91(6) 3_574 3_574
U3 U2 K1 64.09(6) . 3_574
K1 U2 K1 180.0 . 3_574
O10 U2 K1 33.0(5) . 3_674
O10 U2 K1 147.0(5) 3_574 3_674
O2 U2 K1 58.4(3) 3_574 3_674
O2 U2 K1 121.6(3) . 3_674
O9 U2 K1 73.2(3) 3_574 3_674
O9 U2 K1 106.8(3) . 3_674
U3 U2 K1 116.00(6) 3_574 3_674
U3 U2 K1 64.00(6) . 3_674
K1 U2 K1 65.81(11) . 3_674
K1 U2 K1 114.19(11) 3_574 3_674
O10 U2 K1 147.0(5) . 1_455
O10 U2 K1 33.0(5) 3_574 1_455
O2 U2 K1 121.6(3) 3_574 1_455
O2 U2 K1 58.4(3) . 1_455
O9 U2 K1 106.8(3) 3_574 1_455
O9 U2 K1 73.2(3) . 1_455
U3 U2 K1 64.00(6) 3_574 1_455
U3 U2 K1 116.00(6) . 1_455
K1 U2 K1 114.19(11) . 1_455
K1 U2 K1 65.81(11) 3_574 1_455
K1 U2 K1 180.0 3_674 1_455
O7 U3 O8 178.6(6) . .
O7 U3 O1 90.0(5) . .
O8 U3 O1 91.2(5) . .
O7 U3 O9 95.1(5) . 3_574
O8 U3 O9 85.6(5) . 3_574
O1 U3 O9 92.0(4) . 3_574
O7 U3 O2 88.4(5) . 3_574
O8 U3 O2 90.7(5) . 3_574
O1 U3 O2 161.9(3) . 3_574
O9 U3 O2 70.2(4) 3_574 3_574
O7 U3 O6 89.8(5) . .
O8 U3 O6 88.9(5) . .
O1 U3 O6 132.0(4) . .
O9 U3 O6 135.8(4) 3_574 .
O2 U3 O6 66.1(4) 3_574 .
O7 U3 O5 90.3(5) . .
O8 U3 O5 89.4(5) . .
O1 U3 O5 73.2(4) . .
O9 U3 O5 164.3(4) 3_574 .
O2 U3 O5 124.8(3) 3_574 .
O6 U3 O5 58.7(4) . .
O7 U3 B1 88.3(6) . .
O8 U3 B1 90.7(6) . .
O1 U3 B1 103.0(4) . .
O9 U3 B1 164.6(5) 3_574 .
O2 U3 B1 95.0(4) 3_574 .
O6 U3 B1 29.0(4) . .
O5 U3 B1 29.8(4) . .
O7 U3 U2 87.6(4) . .
O8 U3 U2 92.2(4) . .
O1 U3 U2 128.0(3) . .
O9 U3 U2 36.8(3) 3_574 .
O2 U3 U2 33.9(2) 3_574 .
O6 U3 U2 100.0(3) . .
O5 U3 U2 158.7(2) . .
B1 U3 U2 128.8(4) . .
O7 U3 U1 90.3(4) . .
O8 U3 U1 90.3(4) . .
O1 U3 U1 34.2(3) . .
O9 U3 U1 126.0(3) 3_574 .
O2 U3 U1 163.8(2) 3_574 .
O6 U3 U1 97.7(3) . .
O5 U3 U1 39.0(2) . .
B1 U3 U1 68.8(4) . .
U2 U3 U1 162.13(2) . .
O7 U3 U1 91.1(4) . 4_575
O8 U3 U1 87.5(4) . 4_575
O1 U3 U1 166.2(3) . 4_575
O9 U3 U1 101.6(3) 3_574 4_575
O2 U3 U1 31.9(2) 3_574 4_575
O6 U3 U1 34.3(3) . 4_575
O5 U3 U1 93.0(3) . 4_575
B1 U3 U1 63.3(4) . 4_575
U2 U3 U1 65.80(6) . 4_575
U1 U3 U1 132.02(4) . 4_575
O7 U3 K2 146.3(4) . .
O8 U3 K2 35.1(4) . .
O1 U3 K2 57.9(3) . .
O9 U3 K2 77.6(4) 3_574 .
O2 U3 K2 118.6(3) 3_574 .
O6 U3 K2 118.5(3) . .
O5 U3 K2 89.7(3) . .
B1 U3 K2 107.4(4) . .
U2 U3 K2 103.65(11) . .
U1 U3 K2 69.23(10) . .
U1 U3 K2 122.53(8) 4_575 .
O10 K1 O10 72.9(5) 3_674 .
O10 K1 O4 136.6(4) 3_674 2_554
O10 K1 O4 101.1(4) . 2_554
O10 K1 O8 89.1(4) 3_674 3_674
O10 K1 O8 121.5(4) . 3_674
O4 K1 O8 126.6(4) 2_554 3_674
O10 K1 O3 93.1(4) 3_674 2_654
O10 K1 O3 148.4(4) . 2_654
O4 K1 O3 69.4(3) 2_554 2_654
O8 K1 O3 85.5(3) 3_674 2_654
O10 K1 O7 126.7(4) 3_674 3_574
O10 K1 O7 77.6(4) . 3_574
O4 K1 O7 91.7(4) 2_554 3_574
O8 K1 O7 70.1(4) 3_674 3_574
O3 K1 O7 131.0(4) 2_654 3_574
O10 K1 O2 126.1(4) 3_674 .
O10 K1 O2 54.2(4) . .
O4 K1 O2 56.6(3) 2_554 .
O8 K1 O2 125.1(3) 3_674 .
O3 K1 O2 126.0(3) 2_654 .
O7 K1 O2 55.2(3) 3_574 .
O10 K1 U2 93.6(3) 3_674 .
O10 K1 U2 22.0(3) . .
O4 K1 U2 81.1(2) 2_554 .
O8 K1 U2 130.9(3) 3_674 .
O3 K1 U2 143.1(3) 2_654 .
O7 K1 U2 69.4(3) 3_574 .
O2 K1 U2 32.68(17) . .
O10 K1 U2 21.2(3) 3_674 1_655
O10 K1 U2 92.8(3) . 1_655
O4 K1 U2 140.6(3) 2_554 1_655
O8 K1 U2 72.1(3) 3_674 1_655
O3 K1 U2 79.5(2) 2_654 1_655
O7 K1 U2 127.4(3) 3_574 1_655
O2 K1 U2 146.9(2) . 1_655
U2 K1 U2 114.19(11) . 1_655
O10 K1 U1 140.0(3) 3_674 2_554
O10 K1 U1 82.8(3) . 2_554
O4 K1 U1 22.1(2) 2_554 2_554
O8 K1 U1 130.9(3) 3_674 2_554
O3 K1 U1 91.4(2) 2_654 2_554
O7 K1 U1 75.9(3) 3_574 2_554
O2 K1 U1 34.53(17) . 2_554
U2 K1 U1 61.33(8) . 2_554
U2 K1 U1 154.97(12) 1_655 2_554
O10 K1 U3 133.5(3) 3_674 3_574
O10 K1 U3 67.9(3) . 3_574
O4 K1 U3 76.1(2) 2_554 3_574
O8 K1 U3 90.7(3) 3_674 3_574
O3 K1 U3 133.2(2) 2_654 3_574
O7 K1 U3 21.0(3) 3_574 3_574
O2 K1 U3 34.38(18) . 3_574
U2 K1 U3 53.73(7) . 3_574
U2 K1 U3 142.72(11) 1_655 3_574
U1 K1 U3 57.32(7) 2_554 3_574
O10 K1 U3 72.8(3) 3_674 3_674
O10 K1 U3 125.6(3) . 3_674
O4 K1 U3 132.5(3) 2_554 3_674
O8 K1 U3 21.1(3) 3_674 3_674
O3 K1 U3 73.6(2) 2_654 3_674
O7 K1 U3 90.8(3) 3_574 3_674
O2 K1 U3 146.0(2) . 3_674
U2 K1 U3 142.66(11) . 3_674
U2 K1 U3 53.47(7) 1_655 3_674
U1 K1 U3 145.72(11) 2_554 3_674
U3 K1 U3 111.61(12) 3_574 3_674
O7 K2 O8 74.6(4) 1_655 .
O7 K2 O4 164.2(5) 1_655 3_575
O8 K2 O4 109.5(4) . 3_575
O7 K2 O3 102.1(4) 1_655 3_675
O8 K2 O3 168.1(5) . 3_675
O4 K2 O3 70.7(3) 3_575 3_675
O7 K2 O11 76.3(7) 1_655 .
O8 K2 O11 83.5(7) . .
O4 K2 O11 88.8(6) 3_575 .
O3 K2 O11 84.6(6) 3_675 .
O7 K2 O4 81.1(4) 1_655 1_655
O8 K2 O4 112.8(4) . 1_655
O4 K2 O4 110.1(3) 3_575 1_655
O3 K2 O4 77.5(3) 3_675 1_655
O11 K2 O4 147.4(7) . 1_655
O7 K2 O3 118.9(4) 1_655 .
O8 K2 O3 79.6(4) . .
O4 K2 O3 76.9(3) 3_575 .
O3 K2 O3 111.6(3) 3_675 .
O11 K2 O3 152.6(7) . .
O4 K2 O3 60.0(3) 1_655 .
O7 K2 O1 131.3(4) 1_655 .
O8 K2 O1 57.0(3) . .
O4 K2 O1 56.3(3) 3_575 .
O3 K2 O1 126.3(3) 3_675 .
O11 K2 O1 100.8(7) . .
O4 K2 O1 111.8(3) 1_655 .
O3 K2 O1 51.9(3) . .
O7 K2 K2 129.1(4) 1_655 3_675
O8 K2 K2 129.0(4) . 3_675
O4 K2 K2 60.9(3) 3_575 3_675
O3 K2 K2 62.1(3) 3_675 3_675
O11 K2 K2 140.1(6) . 3_675
O4 K2 K2 49.2(3) 1_655 3_675
O3 K2 K2 49.6(3) . 3_675
O1 K2 K2 84.1(2) . 3_675
O7 K2 U3 97.2(3) 1_655 .
O8 K2 U3 22.9(3) . .
O4 K2 U3 86.8(3) 3_575 .
O3 K2 U3 155.5(3) 3_675 .
O11 K2 U3 85.4(6) . .
O4 K2 U3 120.8(3) 1_655 .
O3 K2 U3 70.8(2) . .
O1 K2 U3 35.01(17) . .
K2 K2 U3 115.6(2) 3_675 .
O7 K2 U3 19.7(3) 1_655 1_655
O8 K2 U3 94.0(3) . 1_655
O4 K2 U3 153.2(3) 3_575 1_655
O3 K2 U3 83.7(3) 3_675 1_655
O11 K2 U3 81.2(6) . 1_655
O4 K2 U3 70.0(2) 1_655 1_655
O3 K2 U3 121.1(3) . 1_655
O1 K2 U3 150.0(2) . 1_655
K2 K2 U3 113.6(2) 3_675 1_655
U3 K2 U3 116.80(13) . 1_655
O7 K2 U1 158.5(4) 1_655 3_575
O8 K2 U1 88.0(3) . 3_575
O4 K2 U1 21.8(2) 3_575 3_575
O3 K2 U1 92.5(3) 3_675 3_575
O11 K2 U1 89.7(6) . 3_575
O4 K2 U1 117.9(3) 1_655 3_575
O3 K2 U1 68.5(2) . 3_575
O1 K2 U1 35.08(18) . 3_575
K2 K2 U1 71.75(16) 3_675 3_575
U3 K2 U1 65.11(10) . 3_575
U3 K2 U1 170.4(2) 1_655 3_575
O6 B1 O9 120.0(14) . 4_576
O6 B1 O5 118.9(14) . .
O9 B1 O5 120.8(15) 4_576 .
O6 B1 U3 58.5(8) . .
O9 B1 U3 178.5(13) 4_576 .
O5 B1 U3 60.7(7) . .
U3 O1 U1 112.2(4) . .
U3 O1 U1 139.0(4) . 3_575
U1 O1 U1 108.7(4) . 3_575
U3 O1 K2 87.1(3) . .
U1 O1 K2 100.6(3) . .
U1 O1 K2 89.0(3) 3_575 .
U2 O2 U1 134.3(5) . 2_554
U2 O2 U3 109.7(4) . 3_574
U1 O2 U3 115.9(4) 2_554 3_574
U2 O2 K1 91.5(3) . .
U1 O2 K1 90.2(3) 2_554 .
U3 O2 K1 91.2(3) 3_574 .
U1 O3 K2 126.9(5) . 3_675
U1 O3 K1 125.7(5) . 2_644
K2 O3 K1 95.7(4) 3_675 2_644
U1 O3 K2 119.4(5) . .
K2 O3 K2 68.4(3) 3_675 .
K1 O3 K2 105.7(4) 2_644 .
U1 O4 K2 124.0(5) . 3_575
U1 O4 K1 122.6(5) . 2_544
K2 O4 K1 97.4(4) 3_575 2_544
U1 O4 K2 121.6(5) . 1_455
K2 O4 K2 69.9(3) 3_575 1_455
K1 O4 K2 108.3(4) 2_544 1_455
B1 O5 U3 89.5(9) . .
B1 O5 U1 167.1(10) . .
U3 O5 U1 102.9(4) . .
B1 O6 U3 92.5(9) . .
B1 O6 U1 155.7(10) . 4_575
U3 O6 U1 111.8(4) . 4_575
U3 O7 K2 130.5(6) . 1_455
U3 O7 K1 124.8(6) . 3_574
K2 O7 K1 102.7(5) 1_455 3_574
U3 O8 K2 122.0(6) . .
U3 O8 K1 125.2(6) . 3_674
K2 O8 K1 102.2(4) . 3_674
B1 O9 U2 115.8(11) 4_575 .
B1 O9 U3 132.8(11) 4_575 3_574
U2 O9 U3 106.1(5) . 3_574
U2 O10 K1 125.8(7) . 3_674
U2 O10 K1 123.6(7) . .
K1 O10 K1 107.1(5) 3_674 .

loop_
_geom_bond_atom_site_label_1
_geom_bond_atom_site_label_2
_geom_bond_distance
_geom_bond_site_symmetry_2
U1 O3 1.799(11) .
U1 O4 1.812(11) .
U1 O2 2.303(10) 2_544
U1 O1 2.306(10) .
U1 O1 2.322(10) 3_575
U1 O6 2.379(11) 4_576
U1 O5 2.450(10) .
U1 U1 3.759(3) 3_575
U1 U3 3.795(3) .
U1 U3 3.918(3) 4_576
U1 K2 4.039(6) 3_575
U1 K1 4.063(5) 2_544
U2 O10 1.811(15) .
U2 O10 1.811(15) 3_574
U2 O2 2.180(10) 3_574
U2 O2 2.180(10) .
U2 O9 2.292(13) 3_574
U2 O9 2.292(13) .
U2 U3 3.680(3) 3_574
U2 U3 3.680(3) .
U2 K1 4.037(5) .
U2 K1 4.037(5) 3_574
U2 K1 4.063(5) 3_674
U2 K1 4.063(5) 1_455
U3 O7 1.791(13) .
U3 O8 1.812(13) .
U3 O1 2.267(10) .
U3 O9 2.313(13) 3_574
U3 O2 2.319(10) 3_574
U3 O6 2.354(12) .
U3 O5 2.404(10) .
U3 B1 2.757(17) .
U3 U1 3.918(3) 4_575
U3 K2 3.946(6) .
K1 O10 2.728(15) 3_674
K1 O10 2.743(15) .
K1 O4 2.789(12) 2_554
K1 O8 2.796(13) 3_674
K1 O3 2.818(11) 2_654
K1 O7 2.811(14) 3_574
K1 O2 3.340(12) .
K1 U2 4.063(5) 1_655
K1 U1 4.063(5) 2_554
K1 U3 4.106(5) 3_574
K1 U3 4.116(5) 3_674
K2 O7 2.638(14) 1_655
K2 O8 2.674(13) .
K2 O4 2.737(12) 3_575
K2 O3 2.781(12) 3_675
K2 O11 2.98(3) .
K2 O4 3.158(13) 1_655
K2 O3 3.227(12) .
K2 O1 3.346(12) .
K2 K2 3.396(13) 3_675
K2 U3 4.038(6) 1_655
K2 U1 4.039(6) 3_575
B1 O6 1.34(2) .
B1 O9 1.36(2) 4_576
B1 O5 1.372(19) .
O1 U1 2.322(10) 3_575
O2 U1 2.303(10) 2_554
O2 U3 2.319(10) 3_574
O3 K2 2.781(12) 3_675
O3 K1 2.818(11) 2_644
O4 K2 2.737(12) 3_575
O4 K1 2.789(11) 2_544
O4 K2 3.158(13) 1_455
O6 U1 2.379(11) 4_575
O7 K2 2.638(14) 1_455
O7 K1 2.811(14) 3_574
O8 K1 2.796(13) 3_674
O9 B1 1.36(2) 4_575
O9 U3 2.313(13) 3_574
O10 K1 2.728(15) 3_674
